data_7135586
loop_
_publ_author_name
'Zhang, Xiang-Ming'
'Fu, Jiang-Hong'
'Zhao, Pan-Pan'
'Chen, Shumei'
'Zhang, Hai-Xia'
'Zhang, Jian'

_publ_section_title
;
 Synthesis of hybrid nickel boron-oxo clusters for photocatalytic
 CO<sub>2</sub> reduction.
;
_journal_issue 26
_journal_name_full 'Chemical communications (Cambridge, England)'
_journal_page_first 6904
_journal_page_last 6908
_journal_paper_doi 10.1039/d5cc07399e
_journal_volume 62
_journal_year 2026
_chemical_formula_moiety 'C9 H12 B9 N6 Ni1 O15, 1(H2 O)'
_chemical_formula_sum 'C9 H14 B9 N6 Ni O16'
_chemical_formula_weight 618.26
_space_group_crystal_system trigonal
_space_group_IT_number 147
_space_group_name_Hall '-P 3'
_space_group_name_H-M_alt 'P -3'
_atom_sites_solution_hydrogens mixed
_atom_sites_solution_primary dual
_audit_creation_date 2025-12-09
_audit_creation_method
;
Olex2 1.3
(compiled 2020.11.12 svn.r5f609507 for OlexSys, GUI svn.r6408)
;
_audit_update_record
;
2025-12-11 deposited with the CCDC.	2026-03-09 downloaded from the CCDC.
;
_cell_angle_alpha 90
_cell_angle_beta 90
_cell_angle_gamma 120
_cell_formula_units_Z 2
_cell_length_a 17.9513(8)
_cell_length_b 17.9513(8)
_cell_length_c 7.5178(3)
_cell_measurement_reflns_used 2812
_cell_measurement_temperature 99.97(19)
_cell_measurement_theta_max 55.6650
_cell_measurement_theta_min 4.2660
_cell_volume 2098.04(16)
_computing_cell_refinement 'CrysAlisPro 1.171.43.131a (Rigaku OD, 2024)'
_computing_data_collection 'CrysAlisPro 1.171.43.131a (Rigaku OD, 2024)'
_computing_data_reduction 'CrysAlisPro 1.171.43.131a (Rigaku OD, 2024)'
_computing_molecular_graphics 'Olex2 1.3 (Dolomanov et al., 2009)'
_computing_publication_material 'Olex2 1.3 (Dolomanov et al., 2009)'
_computing_structure_refinement 'SHELXL 2018/3 (Sheldrick, 2015)'
_computing_structure_solution 'SHELXT 2018/2 (Sheldrick, 2018)'
_diffrn_ambient_environment N~2~
_diffrn_ambient_temperature 99.97(19)
_diffrn_detector 'Hybrid Pixel Array Detector'
_diffrn_detector_area_resol_mean 10.0000
_diffrn_detector_type HyPix
_diffrn_measured_fraction_theta_full 1.000
_diffrn_measured_fraction_theta_max 0.975
_diffrn_measurement_details
;
List of Runs (angles in degrees, time in seconds):

  # Type    Start    End  Width  t~exp~   \w     \q     \k     \f   Frames
#--------------------------------------------------------------------------
  1  \w      0.00  56.00   0.50    1.00    --   67.10 -57.00  60.00  112
  2  \w      5.00  41.00   0.50    1.00    --   67.10 -38.00  60.00   72
  3  \w    -56.00  -7.00   0.50    1.00    --  -69.60  52.00 152.00   98
  4  \w    -18.00   7.00   0.50    1.00    --  -69.60  19.00   0.00   50
  5  \w   -143.00 -53.00   0.50    1.00    --  -69.60 -64.00-123.00  180
  6  \w   -138.00 -90.00   0.50    1.00    --  -69.60 -79.00  31.00   96
  7  \w     -7.00  20.00   0.50    0.25    --   -1.25 -99.00 -30.00   54
  8  \w     -4.00  33.00   0.50    0.25    --   -1.25 -98.00 141.00   74
;
_diffrn_measurement_device 'four-circle diffractometer'
_diffrn_measurement_device_type 'ROD, Synergy Custom system, HyPix'
_diffrn_measurement_method '\w scans'
_diffrn_orient_matrix_type 'CrysAlisPro convention (1999,Acta A55,543-557)'
_diffrn_orient_matrix_UB_11 -0.0156194000
_diffrn_orient_matrix_UB_12 0.0205383000
_diffrn_orient_matrix_UB_13 -0.1616614000
_diffrn_orient_matrix_UB_21 0.0821896000
_diffrn_orient_matrix_UB_22 0.0296414000
_diffrn_orient_matrix_UB_23 -0.0453350000
_diffrn_orient_matrix_UB_31 -0.0202789000
_diffrn_orient_matrix_UB_32 -0.0781831000
_diffrn_orient_matrix_UB_33 -0.0599098000
_diffrn_radiation_monochromator mirror
_diffrn_radiation_probe x-ray
_diffrn_radiation_type 'Ga K\a'
_diffrn_radiation_wavelength 1.3405
_diffrn_reflns_av_R_equivalents 0.0598
_diffrn_reflns_av_unetI/netI 0.0712
_diffrn_reflns_Laue_measured_fraction_full 1.000
_diffrn_reflns_Laue_measured_fraction_max 0.975
_diffrn_reflns_limit_h_max 21
_diffrn_reflns_limit_h_min -18
_diffrn_reflns_limit_k_max 16
_diffrn_reflns_limit_k_min -20
_diffrn_reflns_limit_l_max 9
_diffrn_reflns_limit_l_min -9
_diffrn_reflns_number 6952
_diffrn_reflns_point_group_measured_fraction_full 1.000
_diffrn_reflns_point_group_measured_fraction_max 0.975
_diffrn_reflns_theta_full 53.543
_diffrn_reflns_theta_max 55.968
_diffrn_reflns_theta_min 2.471
_diffrn_source 'micro-focus metaljet'
_exptl_absorpt_coefficient_mu 2.817
_exptl_absorpt_correction_T_max 1.00000
_exptl_absorpt_correction_T_min 0.53948
_exptl_absorpt_correction_type multi-scan
_exptl_absorpt_process_details
;
CrysAlisPro 1.171.43.131a (Rigaku Oxford Diffraction, 2024)
Empirical absorption correction using spherical harmonics,
implemented in SCALE3 ABSPACK scaling algorithm.
;
_exptl_crystal_colour colourless
_exptl_crystal_colour_primary colourless
_exptl_crystal_density_diffrn 0.979
_exptl_crystal_description block
_exptl_crystal_F_000 622
_refine_diff_density_max 1.099
_refine_diff_density_min -0.366
_refine_diff_density_rms 0.115
_refine_ls_extinction_coef 0.0027(8)
_refine_ls_extinction_expression Fc^*^=kFc[1+0.001xFc^2^\l^3^/sin(2\q)]^-1/4^
_refine_ls_extinction_method 'SHELXL-2018/3 (Sheldrick 2018)'
_refine_ls_goodness_of_fit_ref 1.058
_refine_ls_hydrogen_treatment constr
_refine_ls_matrix_type full
_refine_ls_number_parameters 132
_refine_ls_number_reflns 2714
_refine_ls_number_restraints 0
_refine_ls_restrained_S_all 1.058
_refine_ls_R_factor_all 0.0946
_refine_ls_R_factor_gt 0.0744
_refine_ls_shift/su_max 0.007
_refine_ls_shift/su_mean 0.000
_refine_ls_structure_factor_coef Fsqd
_refine_ls_weighting_details 'w=1/[\s^2^(Fo^2^)+(0.1380P)^2^+0.8703P] where P=(Fo^2^+2Fc^2^)/3'
_refine_ls_weighting_scheme calc
_refine_ls_wR_factor_gt 0.2109
_refine_ls_wR_factor_ref 0.2228
_reflns_Friedel_coverage 0.000
_reflns_number_gt 2018
_reflns_number_total 2714
_reflns_threshold_expression 'I > 2\s(I)'
_cod_data_source_file d5cc07399e2.cif
_cod_data_source_block 22-13_auto
_cod_depositor_comments 'Adding full bibliography for 7135585--7135587.cif.'
_cod_original_cell_volume 2098.0(2)
_cod_database_code 7135586
_shelx_shelxl_version_number 2018/3
_chemical_oxdiff_formula 'C N B O Ni'
_shelx_space_group_comment
;
The symmetry employed for this shelxl refinement is uniquely defined
by the following loop, which should always be used as a source of
symmetry information in preference to the above space-group names.
They are only intended as comments.
;
_reflns_odcompleteness_completeness 100.00
_reflns_odcompleteness_iscentric 1
_reflns_odcompleteness_theta 53.78
_olex2_refinement_description
;
1. Fixed Uiso
 At 1.2 times of:
  All C(H) groups
 At 1.5 times of:
  All O(H) groups, All O(H,H) groups
2. Others
 Fixed Sof: O1(0.33333) H1A(0.33333) H1B(0.33333)
3.a Riding coordinates:
 O1(H1A,H1B)
3.b Aromatic/amide H refined with riding coordinates:
 C12(H12), C10(H10), C11(H11)
3.c Idealised tetrahedral OH refined as rotating group:
 O14(H14)
;
_smtbx_masks_special_details
;
A solvent mask was calculated and 263 electrons were 
found in a volume of 915\%A^3^ in 1 void per unit cell. 
This is consistent with the presence of 
13[H2O] per Unit Cell 
which account for 260 electrons 
per unit cell.
;
_smtbx_masks_void_probe_radius 1.2
_smtbx_masks_void_truncation_radius 1.2
_olex2_submission_special_instructions 'No special instructions were received'
_oxdiff_exptl_absorpt_empirical_details
;
Empirical correction (ABSPACK) includes:
- Absorption correction using spherical harmonics
- Frame scaling
;
_oxdiff_exptl_absorpt_empirical_full_max 1.601
_oxdiff_exptl_absorpt_empirical_full_min 0.537

loop_
_space_group_symop_operation_xyz
'x, y, z'
'-y, x-y, z'
'-x+y, -x, z'
'-x, -y, -z'
'y, -x+y, -z'
'x-y, x, -z'

loop_
_atom_site_label
_atom_site_type_symbol
_atom_site_fract_x
_atom_site_fract_y
_atom_site_fract_z
_atom_site_U_iso_or_equiv
_atom_site_adp_type
_atom_site_occupancy
_atom_site_site_symmetry_order
_atom_site_calc_flag
_atom_site_refinement_flags_posn
_atom_site_refinement_flags_adp
_atom_site_refinement_flags_occupancy
_atom_site_disorder_assembly
_atom_site_disorder_group
Ni Ni 0.666667 0.333333 0.38430(12) 0.0246(4) Uani 1 3 d S T P . .
O7 O 0.58423(18) 0.24078(17) 0.2038(4) 0.0259(7) Uani 1 1 d . . . . .
O8 O 0.51297(18) 0.31320(18) 0.0987(3) 0.0279(7) Uani 1 1 d . . . . .
O5 O 0.53871(19) 0.09625(18) 0.1078(4) 0.0288(7) Uani 1 1 d . . . . .
O2 O 0.4688(2) 0.1723(2) 0.0019(4) 0.0361(8) Uani 1 1 d . . . . .
O14 O 0.4182(2) 0.0303(2) -0.0846(5) 0.0433(9) Uani 1 1 d . . . . .
H14 H 0.437043 -0.003630 -0.100781 0.065 Uiso 1 1 calc R U . . .
N13 N 0.5752(2) 0.3507(2) 0.5039(4) 0.0297(8) Uani 1 1 d . . . . .
N9 N 0.5382(2) 0.3831(2) 0.3924(4) 0.0289(8) Uani 1 1 d . . . . .
C12 C 0.5395(3) 0.3448(3) 0.6636(6) 0.0402(12) Uani 1 1 d . . . . .
H12 H 0.553195 0.324213 0.767933 0.048 Uiso 1 1 calc R U . . .
B6 B 0.5667(3) 0.3932(3) 0.1921(6) 0.0270(10) Uani 1 1 d . . . . .
B2 B 0.5223(3) 0.2436(3) 0.1026(6) 0.0271(11) Uani 1 1 d . . . . .
C10 C 0.4812(3) 0.3955(3) 0.4822(6) 0.0417(12) Uani 1 1 d . . . . .
H10 H 0.446608 0.416781 0.433720 0.050 Uiso 1 1 calc R U . . .
B1 B 0.4761(3) 0.0990(3) 0.0087(7) 0.0312(11) Uani 1 1 d . . . . .
C11 C 0.4809(3) 0.3723(3) 0.6570(6) 0.0423(12) Uani 1 1 d . . . . .
H11 H 0.447385 0.374794 0.752013 0.051 Uiso 1 1 calc R U . . .
O1 O 0.1466(6) -0.0609(6) 0.1883(12) 0.035(2) Uani 0.3333 1 d . . P . .
H1A H 0.132439 -0.089194 0.289973 0.052 Uiso 0.3333 1 d R U P . .
H1B H 0.194389 -0.013894 0.217744 0.052 Uiso 0.3333 1 d R U P . .

loop_
_atom_site_aniso_label
_atom_site_aniso_U_11
_atom_site_aniso_U_22
_atom_site_aniso_U_33
_atom_site_aniso_U_23
_atom_site_aniso_U_13
_atom_site_aniso_U_12
Ni 0.0310(4) 0.0310(4) 0.0119(5) 0.000 0.000 0.0155(2)
O7 0.0300(16) 0.0268(15) 0.0199(14) 0.0012(11) -0.0047(11) 0.0136(13)
O8 0.0327(16) 0.0309(16) 0.0219(14) 0.0004(12) -0.0022(12) 0.0172(14)
O5 0.0361(17) 0.0265(15) 0.0226(15) -0.0004(12) -0.0061(12) 0.0148(14)
O2 0.045(2) 0.0357(18) 0.0319(17) -0.0077(14) -0.0131(14) 0.0238(16)
O14 0.047(2) 0.041(2) 0.046(2) -0.0160(16) -0.0198(16) 0.0250(17)
N13 0.039(2) 0.035(2) 0.0156(17) 0.0016(14) 0.0023(15) 0.0184(18)
N9 0.036(2) 0.0313(19) 0.0212(18) -0.0017(15) 0.0033(15) 0.0184(17)
C12 0.058(3) 0.043(3) 0.017(2) 0.0049(19) 0.008(2) 0.023(3)
B6 0.036(3) 0.025(2) 0.020(2) -0.0004(18) 0.006(2) 0.016(2)
B2 0.034(3) 0.032(3) 0.017(2) -0.0006(19) -0.0002(19) 0.018(2)
C10 0.052(3) 0.047(3) 0.035(3) -0.003(2) 0.012(2) 0.032(3)
B1 0.029(3) 0.034(3) 0.024(2) -0.004(2) -0.004(2) 0.011(2)
C11 0.056(3) 0.052(3) 0.027(2) 0.004(2) 0.013(2) 0.034(3)
O1 0.040(5) 0.026(5) 0.041(5) -0.002(4) -0.001(4) 0.019(4)

loop_
_atom_type_symbol
_atom_type_description
_atom_type_scat_dispersion_real
_atom_type_scat_dispersion_imag
_atom_type_scat_source
C C 0.0137 0.0067 'International Tables Vol C Tables 4.2.6.8 and 6.1.1.4'
H H 0.0000 0.0000 'International Tables Vol C Tables 4.2.6.8 and 6.1.1.4'
B B 0.0070 0.0029 'International Tables Vol C Tables 4.2.6.8 and 6.1.1.4'
N N 0.0241 0.0134 'International Tables Vol C Tables 4.2.6.8 and 6.1.1.4'
Ni Ni -1.3357 3.2904 'International Tables Vol C Tables 4.2.6.8 and 6.1.1.4'
O O 0.0389 0.0241 'International Tables Vol C Tables 4.2.6.8 and 6.1.1.4'

loop_
_geom_angle_atom_site_label_1
_geom_angle_atom_site_label_2
_geom_angle_atom_site_label_3
_geom_angle
_geom_angle_site_symmetry_1
_geom_angle_site_symmetry_3
_geom_angle_publ_flag
O7 Ni O7 82.09(12) . 3_665 ?
O7 Ni O7 82.09(12) 2_655 . ?
O7 Ni O7 82.09(12) 2_655 3_665 ?
N13 Ni O7 79.32(12) . 3_665 ?
N13 Ni O7 96.01(13) . . ?
N13 Ni O7 96.01(13) 2_655 2_655 ?
N13 Ni O7 161.39(13) . 2_655 ?
N13 Ni O7 79.32(12) 2_655 . ?
N13 Ni O7 161.39(13) 3_665 . ?
N13 Ni O7 96.01(13) 3_665 3_665 ?
N13 Ni O7 79.32(12) 3_665 2_655 ?
N13 Ni O7 161.39(13) 2_655 3_665 ?
N13 Ni N13 101.84(12) 3_665 . ?
N13 Ni N13 101.84(12) 2_655 . ?
N13 Ni N13 101.84(12) 2_655 3_665 ?
B6 O7 Ni 108.6(2) 2_655 . ?
B2 O7 Ni 126.8(3) . . ?
B2 O7 B6 124.4(3) . 2_655 ?
B2 O8 B6 125.5(4) . . ?
B1 O5 B6 121.0(4) . 2_655 ?
B2 O2 B1 120.5(4) . . ?
B1 O14 H14 109.5 . . ?
N9 N13 Ni 113.3(2) . . ?
C12 N13 Ni 140.9(3) . . ?
C12 N13 N9 105.6(4) . . ?
N13 N9 B6 116.0(3) . . ?
C10 N9 N13 109.7(4) . . ?
C10 N9 B6 134.3(4) . . ?
N13 C12 H12 124.4 . . ?
N13 C12 C11 111.2(4) . . ?
C11 C12 H12 124.4 . . ?
O7 B6 O5 111.5(4) 3_665 3_665 ?
O7 B6 N9 103.1(3) 3_665 . ?
O8 B6 O7 113.7(3) . 3_665 ?
O8 B6 O5 108.8(4) . 3_665 ?
O8 B6 N9 109.5(3) . . ?
O5 B6 N9 110.3(3) 3_665 . ?
O7 B2 O2 118.2(4) . . ?
O8 B2 O7 121.9(4) . . ?
O8 B2 O2 119.9(4) . . ?
N9 C10 H10 125.7 . . ?
N9 C10 C11 108.6(5) . . ?
C11 C10 H10 125.7 . . ?
O5 B1 O2 121.6(4) . . ?
O14 B1 O5 121.4(4) . . ?
O14 B1 O2 117.0(4) . . ?
C12 C11 C10 104.9(4) . . ?
C12 C11 H11 127.6 . . ?
C10 C11 H11 127.6 . . ?
H1A O1 H1B 101.3 . . ?

loop_
_geom_bond_atom_site_label_1
_geom_bond_atom_site_label_2
_geom_bond_distance
_geom_bond_site_symmetry_2
_geom_bond_publ_flag
Ni O7 2.082(3) . ?
Ni O7 2.082(3) 3_665 ?
Ni O7 2.082(3) 2_655 ?
Ni N13 2.029(4) . ?
Ni N13 2.029(4) 2_655 ?
Ni N13 2.029(4) 3_665 ?
O7 B6 1.455(6) 2_655 ?
O7 B2 1.369(5) . ?
O8 B6 1.449(6) . ?
O8 B2 1.342(6) . ?
O5 B6 1.458(6) 2_655 ?
O5 B1 1.370(6) . ?
O2 B2 1.380(6) . ?
O2 B1 1.386(6) . ?
O14 H14 0.8400 . ?
O14 B1 1.347(6) . ?
N13 N9 1.366(5) . ?
N13 C12 1.339(5) . ?
N9 B6 1.572(5) . ?
N9 C10 1.334(6) . ?
C12 H12 0.9500 . ?
C12 C11 1.368(7) . ?
C10 H10 0.9500 . ?
C10 C11 1.377(7) . ?
C11 H11 0.9500 . ?
O1 H1A 0.8819 . ?
O1 H1B 0.8798 . ?

loop_
_geom_torsion_atom_site_label_1
_geom_torsion_atom_site_label_2
_geom_torsion_atom_site_label_3
_geom_torsion_atom_site_label_4
_geom_torsion
_geom_torsion_site_symmetry_1
_geom_torsion_site_symmetry_2
_geom_torsion_site_symmetry_3
_geom_torsion_site_symmetry_4
_geom_torsion_publ_flag
Ni O7 B2 O8 6.0(6) . . . . ?
Ni O7 B2 O2 -174.4(3) . . . . ?
Ni N13 N9 B6 5.1(4) . . . . ?
Ni N13 N9 C10 -177.8(3) . . . . ?
Ni N13 C12 C11 176.0(4) . . . . ?
N13 N9 B6 O7 -34.3(4) . . . 3_665 ?
N13 N9 B6 O8 87.0(4) . . . . ?
N13 N9 B6 O5 -153.4(4) . . . 3_665 ?
N13 N9 C10 C11 0.9(5) . . . . ?
N13 C12 C11 C10 0.4(6) . . . . ?
N9 N13 C12 C11 0.1(5) . . . . ?
N9 C10 C11 C12 -0.8(6) . . . . ?
C12 N13 N9 B6 -177.7(4) . . . . ?
C12 N13 N9 C10 -0.6(5) . . . . ?
B6 O7 B2 O8 -169.5(4) 2_655 . . . ?
B6 O7 B2 O2 10.1(6) 2_655 . . . ?
B6 O8 B2 O7 2.2(6) . . . . ?
B6 O8 B2 O2 -177.4(4) . . . . ?
B6 O5 B1 O2 -7.8(6) 2_655 . . . ?
B6 O5 B1 O14 173.0(4) 2_655 . . . ?
B6 N9 C10 C11 177.3(4) . . . . ?
B2 O8 B6 O7 34.9(5) . . . 3_665 ?
B2 O8 B6 O5 159.7(4) . . . 3_665 ?
B2 O8 B6 N9 -79.8(5) . . . . ?
B2 O2 B1 O5 -3.3(7) . . . . ?
B2 O2 B1 O14 176.0(4) . . . . ?
C10 N9 B6 O7 149.4(5) . . . 3_665 ?
C10 N9 B6 O8 -89.3(6) . . . . ?
C10 N9 B6 O5 30.3(7) . . . 3_665 ?
B1 O2 B2 O7 2.3(6) . . . . ?
B1 O2 B2 O8 -178.1(4) . . . . ?

loop_
_smtbx_masks_void_nr
_smtbx_masks_void_average_x
_smtbx_masks_void_average_y
_smtbx_masks_void_average_z
_smtbx_masks_void_volume
_smtbx_masks_void_count_electrons
_smtbx_masks_void_content
1 0.000 0.000 -0.606 915.0 262.8 '26 H2O'
